data_2219712
loop_
_publ_author_name
'Jiang, Zhengjing'
'Tang, Guodong'
'Zhang, Yu'
'Zhao, Jianying'

_publ_section_title
<i>catena</i>-Poly[[dibromidomercury(II)]-\m-3-(1-methylpyrrolidin-2-yl)pyridine-\k^2^<i>N</i>:<i>N</i>']
_journal_coeditor_code SI2110
_journal_issue 10
_journal_name_full 'Acta Crystallographica Section E'
_journal_page_first m1319
_journal_paper_doi 10.1107/S1600536808030055
_journal_volume 64
_journal_year 2008
_chemical_formula_iupac '[Hg Br2 (C10 H14 N2)]'
_chemical_formula_moiety 'C10 H14 Br2 Hg N2'
_chemical_formula_sum 'C10 H14 Br2 Hg N2'
_chemical_formula_weight 522.64
_chemical_name_systematic
;
catena-Poly[[dibromidomercury(II)]-\m-3-(1-methylpyrrolidin-2-yl)pyridine-
\k^2^N:N']
;
_space_group_IT_number 19
_symmetry_cell_setting orthorhombic
_symmetry_space_group_name_Hall 'P 2ac 2ab'
_symmetry_space_group_name_H-M 'P 21 21 21'
_atom_sites_solution_hydrogens geom
_atom_sites_solution_primary direct
_atom_sites_solution_secondary difmap
_audit_creation_method SHELXL-97
_cell_angle_alpha 90.00
_cell_angle_beta 90.00
_cell_angle_gamma 90.00
_cell_formula_units_Z 4
_cell_length_a 7.6306(9)
_cell_length_b 11.2177(14)
_cell_length_c 15.443(2)
_cell_measurement_reflns_used 3183
_cell_measurement_temperature 296(2)
_cell_measurement_theta_max 43.07
_cell_measurement_theta_min 4.48
_cell_volume 1321.9(3)
_computing_cell_refinement 'SAINT (Bruker, 2004)'
_computing_data_collection 'APEX2 (Bruker, 2004)'
_computing_data_reduction 'SAINT (Bruker, 2004)'
_computing_molecular_graphics 'SHELXL9 (Sheldrick, 2008)'
_computing_publication_material 'SHELXL97 (Sheldrick, 2008) and PLATON (Spek, 2003)'
_computing_structure_refinement 'SHELXS97 (Sheldrick, 2008)'
_computing_structure_solution 'SHELXS97 (Sheldrick, 2008)'
_diffrn_ambient_temperature 296(2)
_diffrn_measured_fraction_theta_full 0.999
_diffrn_measured_fraction_theta_max 0.999
_diffrn_measurement_device_type 'Bruker SMART APEXII CCD'
_diffrn_measurement_method '\f and \w'
_diffrn_radiation_monochromator graphite
_diffrn_radiation_source 'fine-focus sealed tube'
_diffrn_radiation_type MoK\a
_diffrn_radiation_wavelength 0.71073
_diffrn_reflns_av_R_equivalents 0.0567
_diffrn_reflns_av_sigmaI/netI 0.0609
_diffrn_reflns_limit_h_max 9
_diffrn_reflns_limit_h_min -8
_diffrn_reflns_limit_k_max 13
_diffrn_reflns_limit_k_min -13
_diffrn_reflns_limit_l_max 16
_diffrn_reflns_limit_l_min -19
_diffrn_reflns_number 10476
_diffrn_reflns_theta_full 26.00
_diffrn_reflns_theta_max 26.00
_diffrn_reflns_theta_min 2.24
_exptl_absorpt_coefficient_mu 17.660
_exptl_absorpt_correction_T_max 0.153
_exptl_absorpt_correction_T_min 0.062
_exptl_absorpt_correction_type multi-scan
_exptl_absorpt_process_details '(SADABS; Bruker, 2000)'
_exptl_crystal_colour 'light yellow'
_exptl_crystal_density_diffrn 2.626
_exptl_crystal_density_method 'not measured'
_exptl_crystal_description block
_exptl_crystal_F_000 952
_exptl_crystal_size_max 0.20
_exptl_crystal_size_mid 0.16
_exptl_crystal_size_min 0.12
_refine_diff_density_max 1.436
_refine_diff_density_min -1.030
_refine_ls_abs_structure_details 'Flack, (1983), 1083 Friedel pairs'
_refine_ls_abs_structure_Flack -0.006(16)
_refine_ls_extinction_method none
_refine_ls_goodness_of_fit_ref 1.000
_refine_ls_hydrogen_treatment constr
_refine_ls_matrix_type full
_refine_ls_number_parameters 137
_refine_ls_number_reflns 2601
_refine_ls_number_restraints 0
_refine_ls_restrained_S_all 1.000
_refine_ls_R_factor_all 0.0546
_refine_ls_R_factor_gt 0.0385
_refine_ls_shift/su_max 0.001
_refine_ls_shift/su_mean 0.000
_refine_ls_structure_factor_coef Fsqd
_refine_ls_weighting_details 'calc w=1/[\s^2^(Fo^2^)+(0.0314P)^2^] where P=(Fo^2^+2Fc^2^)/3'
_refine_ls_weighting_scheme calc
_refine_ls_wR_factor_gt 0.0711
_refine_ls_wR_factor_ref 0.0756
_reflns_number_gt 2137
_reflns_number_total 2601
_reflns_threshold_expression I>2\s(I)
_cod_data_source_file si2110.cif
_cod_data_source_block I
_cod_original_sg_symbol_Hall 'P 2ac 2ab '
_cod_database_code 2219712
_cod_database_fobs_code 2219712

loop_
_symmetry_equiv_pos_as_xyz
'x, y, z'
'-x+1/2, -y, z+1/2'
'-x, y+1/2, -z+1/2'
'x+1/2, -y+1/2, -z'

loop_
_atom_site_type_symbol
_atom_site_label
_atom_site_fract_x
_atom_site_fract_y
_atom_site_fract_z
_atom_site_U_iso_or_equiv
_atom_site_adp_type
_atom_site_calc_flag
_atom_site_refinement_flags
_atom_site_occupancy
Br Br1 0.09573(17) 1.16819(12) 0.93970(8) 0.0688(4) Uani d . 1
Br Br2 0.15737(16) 1.07721(14) 0.64794(8) 0.0622(4) Uani d . 1
C C1 0.2197(13) 0.7896(8) 0.7769(6) 0.035(2) Uani d . 1
H H1 0.1843 0.8032 0.7201 0.042 Uiso calc R 1
C C2 0.3218(11) 0.6891(8) 0.7935(6) 0.028(2) Uani d . 1
C C3 0.3679(13) 0.6710(9) 0.8800(7) 0.044(3) Uani d . 1
H H3 0.4355 0.6053 0.8952 0.052 Uiso calc R 1
C C4 0.3143(14) 0.7495(9) 0.9428(7) 0.045(3) Uani d . 1
H H4 0.3438 0.7373 1.0005 0.054 Uiso calc R 1
C C5 0.2161(14) 0.8467(9) 0.9184(6) 0.040(3) Uani d . 1
H H5 0.1806 0.9003 0.9609 0.048 Uiso calc R 1
C C6 0.3777(12) 0.6034(8) 0.7256(6) 0.034(2) Uani d . 1
H H6 0.4914 0.5703 0.7427 0.041 Uiso calc R 1
C C7 0.3129(14) 0.4423(10) 0.6345(7) 0.055(3) Uani d . 1
H H7A 0.2193 0.3962 0.6084 0.066 Uiso calc R 1
H H7B 0.4103 0.3896 0.6470 0.066 Uiso calc R 1
C C8 0.3698(16) 0.5418(10) 0.5746(7) 0.058(3) Uani d . 1
H H8A 0.2811 0.5570 0.5310 0.070 Uiso calc R 1
H H8B 0.4789 0.5216 0.5459 0.070 Uiso calc R 1
C C9 0.3936(14) 0.6494(9) 0.6325(6) 0.047(3) Uani d . 1
H H9A 0.3041 0.7086 0.6207 0.057 Uiso calc R 1
H H9B 0.5078 0.6852 0.6231 0.057 Uiso calc R 1
C C10 0.2521(15) 0.4153(9) 0.7882(7) 0.054(3) Uani d . 1
H H10A 0.1949 0.3428 0.7712 0.081 Uiso calc R 1
H H10B 0.1910 0.4499 0.8365 0.081 Uiso calc R 1
H H10C 0.3708 0.3983 0.8047 0.081 Uiso calc R 1
Hg Hg1 0.04788(5) 1.06376(4) 0.80044(3) 0.04142(13) Uani d . 1
N N1 0.1699(10) 0.8672(7) 0.8373(5) 0.036(2) Uani d . 1
N N2 0.2514(11) 0.5010(7) 0.7140(5) 0.040(2) Uani d . 1

loop_
_atom_site_aniso_label
_atom_site_aniso_U_11
_atom_site_aniso_U_22
_atom_site_aniso_U_33
_atom_site_aniso_U_12
_atom_site_aniso_U_13
_atom_site_aniso_U_23
Br1 0.0714(10) 0.0714(9) 0.0635(8) 0.0005(7) -0.0093(6) -0.0279(7)
Br2 0.0525(7) 0.0861(10) 0.0481(7) 0.0000(7) 0.0091(5) 0.0157(7)
C1 0.043(6) 0.033(6) 0.029(6) 0.005(5) -0.011(4) -0.001(4)
C2 0.026(5) 0.025(5) 0.032(5) 0.002(4) -0.005(4) -0.001(4)
C3 0.037(6) 0.034(6) 0.060(7) 0.000(5) 0.000(5) 0.004(5)
C4 0.059(8) 0.038(6) 0.037(6) -0.015(5) 0.006(5) 0.000(5)
C5 0.050(7) 0.037(6) 0.032(6) -0.011(5) 0.008(5) -0.001(5)
C6 0.023(5) 0.037(6) 0.044(6) 0.005(4) 0.001(4) -0.009(4)
C7 0.051(7) 0.042(7) 0.072(8) 0.012(6) 0.014(6) -0.020(7)
C8 0.068(8) 0.066(9) 0.041(7) 0.010(7) 0.009(6) -0.015(6)
C9 0.046(7) 0.052(7) 0.044(7) -0.011(5) 0.023(5) -0.003(5)
C10 0.052(7) 0.039(7) 0.072(8) 0.007(5) -0.007(6) 0.021(6)
Hg1 0.0416(2) 0.0400(2) 0.0427(2) 0.0040(2) -0.0016(2) -0.0011(2)
N1 0.038(5) 0.037(5) 0.032(5) 0.002(4) 0.000(4) 0.003(4)
N2 0.030(4) 0.035(5) 0.054(6) 0.006(4) 0.001(4) -0.002(4)

loop_
_atom_type_symbol
_atom_type_description
_atom_type_scat_dispersion_real
_atom_type_scat_dispersion_imag
_atom_type_scat_source
C C 0.0033 0.0016 'International Tables Vol C Tables 4.2.6.8 and 6.1.1.4'
H H 0.0000 0.0000 'International Tables Vol C Tables 4.2.6.8 and 6.1.1.4'
N N 0.0061 0.0033 'International Tables Vol C Tables 4.2.6.8 and 6.1.1.4'
Br Br -0.2901 2.4595 'International Tables Vol C Tables 4.2.6.8 and 6.1.1.4'
Hg Hg -2.3894 9.2266 'International Tables Vol C Tables 4.2.6.8 and 6.1.1.4'

loop_
_geom_angle_atom_site_label_1
_geom_angle_atom_site_label_2
_geom_angle_atom_site_label_3
_geom_angle_site_symmetry_1
_geom_angle_site_symmetry_3
_geom_angle
N1 C1 C2 . . 124.0(9)
N1 C1 H1 . . 118.0
C2 C1 H1 . . 118.0
C1 C2 C3 . . 115.8(9)
C1 C2 C6 . . 123.6(9)
C3 C2 C6 . . 120.6(8)
C4 C3 C2 . . 120.5(10)
C4 C3 H3 . . 119.7
C2 C3 H3 . . 119.7
C3 C4 C5 . . 118.5(10)
C3 C4 H4 . . 120.7
C5 C4 H4 . . 120.7
N1 C5 C4 . . 122.9(10)
N1 C5 H5 . . 118.6
C4 C5 H5 . . 118.6
C2 C6 N2 . . 113.1(8)
C2 C6 C9 . . 117.9(8)
N2 C6 C9 . . 101.3(7)
C2 C6 H6 . . 108.0
N2 C6 H6 . . 108.0
C9 C6 H6 . . 108.0
N2 C7 C8 . . 105.8(8)
N2 C7 H7A . . 110.6
C8 C7 H7A . . 110.6
N2 C7 H7B . . 110.6
C8 C7 H7B . . 110.6
H7A C7 H7B . . 108.7
C7 C8 C9 . . 105.2(8)
C7 C8 H8A . . 110.7
C9 C8 H8A . . 110.7
C7 C8 H8B . . 110.7
C9 C8 H8B . . 110.7
H8A C8 H8B . . 108.8
C8 C9 C6 . . 106.0(8)
C8 C9 H9A . . 110.5
C6 C9 H9A . . 110.5
C8 C9 H9B . . 110.5
C6 C9 H9B . . 110.5
H9A C9 H9B . . 108.7
N2 C10 H10A . . 109.5
N2 C10 H10B . . 109.5
H10A C10 H10B . . 109.5
N2 C10 H10C . . 109.5
H10A C10 H10C . . 109.5
H10B C10 H10C . . 109.5
N2 Hg1 N1 3_556 . 96.8(3)
N2 Hg1 Br1 3_556 . 111.1(2)
N1 Hg1 Br1 . . 99.6(2)
N2 Hg1 Br2 3_556 . 104.3(2)
N1 Hg1 Br2 . . 98.36(19)
Br1 Hg1 Br2 . . 137.68(5)
C5 N1 C1 . . 118.3(8)
C5 N1 Hg1 . . 118.5(7)
C1 N1 Hg1 . . 122.2(6)
C7 N2 C10 . . 110.6(8)
C7 N2 C6 . . 103.7(8)
C10 N2 C6 . . 113.3(8)
C7 N2 Hg1 . 3_546 110.9(6)
C10 N2 Hg1 . 3_546 105.2(6)
C6 N2 Hg1 . 3_546 113.3(6)

loop_
_geom_bond_atom_site_label_1
_geom_bond_atom_site_label_2
_geom_bond_site_symmetry_2
_geom_bond_distance
Br1 Hg1 . 2.4760(12)
Br2 Hg1 . 2.5034(12)
C1 N1 . 1.332(11)
C1 C2 . 1.394(12)
C1 H1 . 0.9300
C2 C3 . 1.396(14)
C2 C6 . 1.485(12)
C3 C4 . 1.372(14)
C3 H3 . 0.9300
C4 C5 . 1.376(14)
C4 H4 . 0.9300
C5 N1 . 1.321(12)
C5 H5 . 0.9300
C6 N2 . 1.510(12)
C6 C9 . 1.532(13)
C6 H6 . 0.9800
C7 N2 . 1.470(12)
C7 C8 . 1.512(15)
C7 H7A . 0.9700
C7 H7B . 0.9700
C8 C9 . 1.512(14)
C8 H8A . 0.9700
C8 H8B . 0.9700
C9 H9A . 0.9700
C9 H9B . 0.9700
C10 N2 . 1.496(12)
C10 H10A . 0.9600
C10 H10B . 0.9600
C10 H10C . 0.9600
Hg1 N2 3_556 2.400(8)
Hg1 N1 . 2.460(8)
N2 Hg1 3_546 2.400(8)
